data_2017593
loop_
_publ_author_name
'Vega, Araceli'
'Zarate, Maria'
'Tlahuext, Hugo'
'H\"opfl, Herbert'

_publ_section_title
;
 Benzene-1,4-diboronic acid--4,4'-bipyridine--water (1/2/2)
;
_journal_coeditor_code DN3139
_journal_issue 4
_journal_name_full 'Acta Crystallographica Section C'
_journal_page_first o219
_journal_page_last o221
_journal_paper_doi 10.1107/S0108270110009121
_journal_volume 66
_journal_year 2010
_chemical_formula_iupac 'C6 H8 B2 O4, 2C10 H8 N2, 2H2 O'
_chemical_formula_moiety 'C6 H8 B2 O4, 2(C10 H8 N2), 2(H2 O)'
_chemical_formula_sum 'C26 H28 B2 N4 O6'
_chemical_formula_weight 514.14
_chemical_melting_point 573
_chemical_name_systematic
;
Benzene-1,4-diboronic acid--4,4'-bipyridine--water (1/2/2)
;
_space_group_IT_number 2
_symmetry_cell_setting triclinic
_symmetry_space_group_name_Hall '-P 1'
_symmetry_space_group_name_H-M 'P -1'
_atom_sites_solution_hydrogens geom
_atom_sites_solution_primary direct
_atom_sites_solution_secondary difmap
_audit_creation_method SHELXL-97
_cell_angle_alpha 98.825(2)
_cell_angle_beta 90.804(2)
_cell_angle_gamma 98.000(2)
_cell_formula_units_Z 2
_cell_length_a 6.8262(9)
_cell_length_b 10.1914(13)
_cell_length_c 18.834(2)
_cell_measurement_reflns_used 3439
_cell_measurement_temperature 100(2)
_cell_measurement_theta_max 28.21
_cell_measurement_theta_min 2.19
_cell_volume 1281.3(3)
_computing_cell_refinement 'SAINT-Plus NT (Bruker, 2001)'
_computing_data_collection 'SMART (Bruker, 2000)'
_computing_data_reduction 'SAINT-Plus NT (Bruker, 2001)'
_computing_molecular_graphics 'SHELXTL-NT (Sheldrick, 2008)'
_computing_publication_material
;
PLATON (Spek, 2009) and and publCIF (Westrip, 2010)
;
_computing_structure_refinement 'SHELXTL-NT (Sheldrick, 2008)'
_computing_structure_solution 'SHELXTL-NT (Sheldrick, 2008)'
_diffrn_ambient_temperature 100(2)
_diffrn_detector_area_resol_mean 8.3
_diffrn_measured_fraction_theta_full 0.996
_diffrn_measured_fraction_theta_max 0.996
_diffrn_measurement_device_type 'Bruker SMART APEX CCD area-detector'
_diffrn_measurement_method '\f and \w scans'
_diffrn_radiation_monochromator graphite
_diffrn_radiation_source 'fine-focus sealed tube'
_diffrn_radiation_type MoK\a
_diffrn_radiation_wavelength 0.71073
_diffrn_reflns_av_R_equivalents 0.0288
_diffrn_reflns_av_sigmaI/netI 0.0359
_diffrn_reflns_limit_h_max 8
_diffrn_reflns_limit_h_min -8
_diffrn_reflns_limit_k_max 12
_diffrn_reflns_limit_k_min -12
_diffrn_reflns_limit_l_max 22
_diffrn_reflns_limit_l_min -22
_diffrn_reflns_number 12443
_diffrn_reflns_theta_full 24.99
_diffrn_reflns_theta_max 24.99
_diffrn_reflns_theta_min 1.09
_diffrn_standards_number 0
_exptl_absorpt_coefficient_mu 0.094
_exptl_absorpt_correction_T_max 0.9687
_exptl_absorpt_correction_T_min 0.9598
_exptl_absorpt_correction_type multi-scan
_exptl_absorpt_process_details '(SADABS; Sheldrick, 1996)'
_exptl_crystal_colour 'light brown'
_exptl_crystal_density_diffrn 1.333
_exptl_crystal_density_method 'not measured'
_exptl_crystal_description 'rectangular prism'
_exptl_crystal_F_000 540
_exptl_crystal_size_max 0.44
_exptl_crystal_size_mid 0.41
_exptl_crystal_size_min 0.34
_refine_diff_density_max 0.294
_refine_diff_density_min -0.231
_refine_ls_extinction_method none
_refine_ls_goodness_of_fit_ref 1.038
_refine_ls_hydrogen_treatment constr
_refine_ls_matrix_type full
_refine_ls_number_parameters 343
_refine_ls_number_reflns 4495
_refine_ls_number_restraints 0
_refine_ls_restrained_S_all 1.038
_refine_ls_R_factor_all 0.0617
_refine_ls_R_factor_gt 0.0477
_refine_ls_shift/su_max 0.000
_refine_ls_shift/su_mean 0.000
_refine_ls_structure_factor_coef Fsqd
_refine_ls_weighting_details 'calc w=1/[\s^2^(Fo^2^)+(0.0630P)^2^+0.3560P] where P=(Fo^2^+2Fc^2^)/3'
_refine_ls_weighting_scheme calc
_refine_ls_wR_factor_gt 0.1209
_refine_ls_wR_factor_ref 0.1290
_reflns_number_gt 3542
_reflns_number_total 4495
_reflns_threshold_expression I>2\s(I)
_cod_data_source_file dn3139.cif
_cod_data_source_block 1
_cod_database_code 2017593

loop_
_symmetry_equiv_pos_as_xyz
'x, y, z'
'-x, -y, -z'

loop_
_atom_site_type_symbol
_atom_site_label
_atom_site_fract_x
_atom_site_fract_y
_atom_site_fract_z
_atom_site_U_iso_or_equiv
_atom_site_adp_type
_atom_site_calc_flag
_atom_site_refinement_flags
_atom_site_occupancy
_atom_site_disorder_assembly
_atom_site_disorder_group
O O1 1.00366(17) 0.36258(11) 0.09145(7) 0.0243(3) Uani d . 1 . .
H H1' 0.9670 0.4355 0.1092 0.036 Uiso d R 1 . .
O O2 0.66707(17) 0.26441(11) 0.05601(6) 0.0210(3) Uani d . 1 . .
H H2' 0.6160 0.3320 0.0738 0.031 Uiso d R 1 . .
C C1 0.9372(2) 0.12387(16) 0.02925(9) 0.0161(4) Uani d . 1 . .
C C2 1.1378(2) 0.10909(17) 0.02768(9) 0.0163(4) Uani d . 1 . .
H H2 1.2344 0.1831 0.0465 0.020 Uiso calc R 1 . .
C C3 1.1974(2) -0.01181(17) -0.00092(9) 0.0164(4) Uani d . 1 . .
H H3 1.3348 -0.0186 -0.0012 0.020 Uiso calc R 1 . .
B B1 0.8643(3) 0.2613(2) 0.06120(10) 0.0174(4) Uani d . 1 . .
O O3 0.52342(17) 0.64073(11) 0.41006(7) 0.0241(3) Uani d . 1 . .
H H3' 0.5620 0.5694 0.3909 0.036 Uiso d R 1 . .
O O4 0.85741(17) 0.75050(11) 0.44009(6) 0.0211(3) Uani d . 1 . .
H H4' 0.9070 0.6810 0.4249 0.032 Uiso d R 1 . .
C C14 0.5747(2) 0.88023(16) 0.47058(9) 0.0158(4) Uani d . 1 . .
C C15 0.7004(2) 0.99541(16) 0.50211(9) 0.0158(4) Uani d . 1 . .
H H15 0.8391 0.9936 0.5040 0.019 Uiso calc R 1 . .
C C16 0.6283(3) 1.11195(16) 0.53061(9) 0.0164(4) Uani d . 1 . .
H H16 0.7185 1.1882 0.5514 0.020 Uiso calc R 1 . .
B B2 0.6583(3) 0.74744(19) 0.43810(10) 0.0157(4) Uani d . 1 . .
N N1 0.9408(2) 0.60492(14) 0.15777(8) 0.0205(4) Uani d . 1 . .
N N2 1.0640(2) 1.28044(14) 0.33608(8) 0.0209(4) Uani d . 1 . .
C C4 0.9229(3) 0.70721(17) 0.12212(10) 0.0204(4) Uani d . 1 . .
H H4 0.8899 0.6874 0.0721 0.024 Uiso calc R 1 . .
C C5 0.9499(2) 0.84017(17) 0.15457(9) 0.0176(4) Uani d . 1 . .
H H5 0.9357 0.9092 0.1270 0.021 Uiso calc R 1 . .
C C6 0.9981(2) 0.87203(16) 0.22768(9) 0.0157(4) Uani d . 1 . .
C C7 1.0187(2) 0.76538(17) 0.26469(9) 0.0182(4) Uani d . 1 . .
H H7 1.0525 0.7820 0.3147 0.022 Uiso calc R 1 . .
C C8 0.9894(3) 0.63609(17) 0.22799(10) 0.0206(4) Uani d . 1 . .
H H8 1.0044 0.5651 0.2540 0.025 Uiso calc R 1 . .
C C9 1.0831(3) 1.25078(17) 0.26506(10) 0.0203(4) Uani d . 1 . .
H H9 1.1108 1.3229 0.2385 0.024 Uiso calc R 1 . .
C C10 1.0648(2) 1.12159(16) 0.22799(9) 0.0177(4) Uani d . 1 . .
H H10 1.0804 1.1066 0.1775 0.021 Uiso calc R 1 . .
C C11 1.0233(2) 1.01304(16) 0.26529(9) 0.0154(4) Uani d . 1 . .
C C12 1.0045(2) 1.04365(17) 0.33932(9) 0.0182(4) Uani d . 1 . .
H H12 0.9775 0.9737 0.3674 0.022 Uiso calc R 1 . .
C C13 1.0253(3) 1.17622(17) 0.37173(10) 0.0208(4) Uani d . 1 . .
H H13 1.0114 1.1945 0.4223 0.025 Uiso calc R 1 . .
N N3 0.5964(2) 0.40286(14) 0.34234(8) 0.0204(3) Uani d . 1 . .
N N4 0.4626(2) -0.27539(14) 0.16698(8) 0.0215(4) Uani d . 1 . .
C C17 0.6045(3) 0.37180(17) 0.27103(10) 0.0207(4) Uani d . 1 . .
H H17 0.6261 0.4431 0.2437 0.025 Uiso calc R 1 . .
C C18 0.5833(3) 0.24262(17) 0.23503(9) 0.0192(4) Uani d . 1 . .
H H18 0.5926 0.2264 0.1842 0.023 Uiso calc R 1 . .
C C19 0.5481(2) 0.13497(16) 0.27332(9) 0.0158(4) Uani d . 1 . .
C C20 0.5374(3) 0.16714(17) 0.34747(9) 0.0190(4) Uani d . 1 . .
H H20 0.5128 0.0980 0.3761 0.023 Uiso calc R 1 . .
C C21 0.5629(3) 0.30013(17) 0.37928(10) 0.0206(4) Uani d . 1 . .
H H21 0.5563 0.3198 0.4301 0.025 Uiso calc R 1 . .
C C22 0.4563(3) -0.17298(17) 0.13038(10) 0.0208(4) Uani d . 1 . .
H H22 0.4322 -0.1929 0.0798 0.025 Uiso calc R 1 . .
C C23 0.4830(2) -0.03972(17) 0.16235(9) 0.0190(4) Uani d . 1 . .
H H23 0.4765 0.0290 0.1339 0.023 Uiso calc R 1 . .
C C24 0.5194(2) -0.00657(16) 0.23635(9) 0.0159(4) Uani d . 1 . .
C C25 0.5261(2) -0.11381(17) 0.27413(9) 0.0181(4) Uani d . 1 . .
H H25 0.5509 -0.0973 0.3247 0.022 Uiso calc R 1 . .
C C26 0.4967(2) -0.24348(17) 0.23794(10) 0.0195(4) Uani d . 1 . .
H H26 0.5008 -0.3144 0.2651 0.023 Uiso calc R 1 . .
O O5 0.43577(19) 0.44785(12) 0.11056(7) 0.0319(4) Uani d . 1 . .
H H5A 0.3139 0.4230 0.1027 0.048 Uiso d R 1 . .
H H5B 0.4470 0.5316 0.1219 0.048 Uiso d R 1 . .
O O6 1.09092(18) 0.55994(12) 0.39151(7) 0.0281(3) Uani d . 1 . .
H H6A 1.2139 0.5790 0.3990 0.042 Uiso d R 1 . .
H H6B 1.0770 0.4757 0.3833 0.042 Uiso d R 1 . .

loop_
_atom_site_aniso_label
_atom_site_aniso_U_11
_atom_site_aniso_U_22
_atom_site_aniso_U_33
_atom_site_aniso_U_12
_atom_site_aniso_U_13
_atom_site_aniso_U_23
O1 0.0221(7) 0.0134(7) 0.0347(8) 0.0052(5) -0.0003(6) -0.0069(6)
O2 0.0227(7) 0.0153(6) 0.0243(7) 0.0072(5) 0.0008(5) -0.0031(5)
C1 0.0219(9) 0.0153(9) 0.0116(9) 0.0040(7) 0.0012(7) 0.0024(7)
C2 0.0195(9) 0.0130(9) 0.0145(9) -0.0006(7) -0.0012(7) -0.0003(7)
C3 0.0157(9) 0.0190(9) 0.0152(9) 0.0052(7) 0.0010(7) 0.0025(7)
B1 0.0223(11) 0.0174(11) 0.0130(10) 0.0030(8) 0.0025(8) 0.0042(8)
O3 0.0224(7) 0.0134(7) 0.0339(8) 0.0045(5) 0.0021(6) -0.0061(6)
O4 0.0212(7) 0.0134(6) 0.0275(7) 0.0058(5) 0.0026(5) -0.0032(5)
C14 0.0213(9) 0.0150(9) 0.0113(9) 0.0030(7) 0.0012(7) 0.0021(7)
C15 0.0153(9) 0.0177(9) 0.0144(9) 0.0024(7) 0.0016(7) 0.0026(7)
C16 0.0218(9) 0.0114(9) 0.0141(9) -0.0002(7) 0.0010(7) -0.0015(7)
B2 0.0205(10) 0.0151(10) 0.0122(10) 0.0032(8) 0.0012(8) 0.0040(8)
N1 0.0168(8) 0.0165(8) 0.0269(9) 0.0026(6) 0.0036(6) -0.0012(7)
N2 0.0165(8) 0.0167(8) 0.0277(9) 0.0045(6) -0.0031(6) -0.0036(7)
C4 0.0198(9) 0.0198(10) 0.0206(10) 0.0021(7) 0.0022(7) 0.0006(8)
C5 0.0173(9) 0.0148(9) 0.0205(10) 0.0012(7) 0.0024(7) 0.0031(7)
C6 0.0102(8) 0.0154(9) 0.0205(9) 0.0019(7) 0.0030(7) -0.0002(7)
C7 0.0175(9) 0.0180(9) 0.0187(9) 0.0037(7) 0.0005(7) 0.0005(7)
C8 0.0187(9) 0.0175(9) 0.0261(10) 0.0035(7) 0.0004(7) 0.0041(8)
C9 0.0181(9) 0.0155(9) 0.0274(11) 0.0021(7) -0.0025(7) 0.0038(8)
C10 0.0176(9) 0.0165(9) 0.0186(9) 0.0029(7) 0.0005(7) 0.0011(7)
C11 0.0108(8) 0.0155(9) 0.0199(9) 0.0038(7) -0.0009(7) 0.0011(7)
C12 0.0170(9) 0.0163(9) 0.0211(10) 0.0015(7) 0.0000(7) 0.0027(7)
C13 0.0203(10) 0.0196(10) 0.0205(10) 0.0036(7) -0.0009(7) -0.0032(8)
N3 0.0168(8) 0.0157(8) 0.0280(9) 0.0030(6) 0.0018(6) 0.0001(7)
N4 0.0172(8) 0.0178(8) 0.0275(9) 0.0024(6) 0.0006(6) -0.0031(7)
C17 0.0208(9) 0.0152(9) 0.0264(10) 0.0015(7) 0.0032(7) 0.0046(8)
C18 0.0203(9) 0.0185(9) 0.0187(10) 0.0023(7) 0.0025(7) 0.0027(8)
C19 0.0112(8) 0.0159(9) 0.0202(10) 0.0038(7) 0.0013(7) 0.0010(7)
C20 0.0199(9) 0.0158(9) 0.0209(10) 0.0023(7) 0.0008(7) 0.0022(7)
C21 0.0245(10) 0.0177(10) 0.0188(10) 0.0053(7) 0.0024(7) -0.0022(8)
C22 0.0182(9) 0.0224(10) 0.0202(10) 0.0046(7) -0.0012(7) -0.0035(8)
C23 0.0186(9) 0.0181(9) 0.0203(10) 0.0044(7) -0.0010(7) 0.0015(8)
C24 0.0097(8) 0.0163(9) 0.0211(10) 0.0019(7) 0.0025(7) 0.0007(7)
C25 0.0179(9) 0.0175(9) 0.0180(9) 0.0016(7) 0.0014(7) 0.0009(7)
C26 0.0185(9) 0.0158(9) 0.0246(10) 0.0033(7) 0.0041(7) 0.0037(8)
O5 0.0229(7) 0.0170(7) 0.0517(10) 0.0048(5) -0.0013(6) -0.0084(6)
O6 0.0219(7) 0.0146(7) 0.0452(9) 0.0044(5) -0.0014(6) -0.0051(6)

loop_
_atom_type_symbol
_atom_type_description
_atom_type_scat_dispersion_real
_atom_type_scat_dispersion_imag
_atom_type_scat_source
C C 0.0033 0.0016 'International Tables Vol C Tables 4.2.6.8 and 6.1.1.4'
H H 0.0000 0.0000 'International Tables Vol C Tables 4.2.6.8 and 6.1.1.4'
B B 0.0013 0.0007 'International Tables Vol C Tables 4.2.6.8 and 6.1.1.4'
N N 0.0061 0.0033 'International Tables Vol C Tables 4.2.6.8 and 6.1.1.4'
O O 0.0106 0.0060 'International Tables Vol C Tables 4.2.6.8 and 6.1.1.4'

loop_
_geom_angle_atom_site_label_1
_geom_angle_atom_site_label_2
_geom_angle_atom_site_label_3
_geom_angle_site_symmetry_1
_geom_angle_site_symmetry_3
_geom_angle
_geom_angle_publ_flag
B1 O1 H1' . . 118.2 ?
B1 O2 H2' . . 122.0 ?
C3 C1 C2 2_755 . 116.85(15) ?
C3 C1 B1 2_755 . 121.04(16) ?
C2 C1 B1 . . 122.11(15) ?
C3 C2 C1 . . 120.94(15) ?
C3 C2 H2 . . 119.5 ?
C1 C2 H2 . . 119.5 ?
C2 C3 C1 . 2_755 122.21(16) ?
C2 C3 H3 . . 118.9 ?
C1 C3 H3 2_755 . 118.9 ?
O1 B1 O2 . . 126.57(17) ?
O1 B1 C1 . . 117.19(16) ?
O2 B1 C1 . . 116.24(15) ?
B2 O3 H3' . . 119.7 ?
B2 O4 H4' . . 120.1 ?
C15 C14 C16 . 2_676 116.81(15) ?
C15 C14 B2 . . 121.57(15) ?
C16 C14 B2 2_676 . 121.63(15) ?
C16 C15 C14 . . 121.88(16) ?
C16 C15 H15 . . 119.1 ?
C14 C15 H15 . . 119.1 ?
C15 C16 C14 . 2_676 121.31(15) ?
C15 C16 H16 . . 119.3 ?
C14 C16 H16 2_676 . 119.3 ?
O4 B2 O3 . . 125.82(16) ?
O4 B2 C14 . . 117.38(15) ?
O3 B2 C14 . . 116.80(15) ?
C8 N1 C4 . . 116.95(15) ?
C9 N2 C13 . . 116.38(15) ?
N1 C4 C5 . . 123.32(17) ?
N1 C4 H4 . . 118.3 ?
C5 C4 H4 . . 118.3 ?
C4 C5 C6 . . 119.56(16) ?
C4 C5 H5 . . 120.2 ?
C6 C5 H5 . . 120.2 ?
C5 C6 C7 . . 117.08(15) ?
C5 C6 C11 . . 121.50(16) ?
C7 C6 C11 . . 121.41(16) ?
C8 C7 C6 . . 119.41(16) ?
C8 C7 H7 . . 120.3 ?
C6 C7 H7 . . 120.3 ?
N1 C8 C7 . . 123.67(16) ?
N1 C8 H8 . . 118.2 ?
C7 C8 H8 . . 118.2 ?
N2 C9 C10 . . 123.92(16) ?
N2 C9 H9 . . 118.0 ?
C10 C9 H9 . . 118.0 ?
C9 C10 C11 . . 119.55(16) ?
C9 C10 H10 . . 120.2 ?
C11 C10 H10 . . 120.2 ?
C12 C11 C10 . . 116.64(15) ?
C12 C11 C6 . . 121.70(15) ?
C10 C11 C6 . . 121.66(16) ?
C13 C12 C11 . . 119.66(16) ?
C13 C12 H12 . . 120.2 ?
C11 C12 H12 . . 120.2 ?
N2 C13 C12 . . 123.84(17) ?
N2 C13 H13 . . 118.1 ?
C12 C13 H13 . . 118.1 ?
C17 N3 C21 . . 116.73(15) ?
C26 N4 C22 . . 116.54(15) ?
N3 C17 C18 . . 123.68(16) ?
N3 C17 H17 . . 118.2 ?
C18 C17 H17 . . 118.2 ?
C17 C18 C19 . . 119.84(16) ?
C17 C18 H18 . . 120.1 ?
C19 C18 H18 . . 120.1 ?
C20 C19 C18 . . 116.55(16) ?
C20 C19 C24 . . 121.79(16) ?
C18 C19 C24 . . 121.64(16) ?
C21 C20 C19 . . 119.68(16) ?
C21 C20 H20 . . 120.2 ?
C19 C20 H20 . . 120.2 ?
N3 C21 C20 . . 123.51(17) ?
N3 C21 H21 . . 118.2 ?
C20 C21 H21 . . 118.2 ?
N4 C22 C23 . . 123.53(17) ?
N4 C22 H22 . . 118.2 ?
C23 C22 H22 . . 118.2 ?
C22 C23 C24 . . 119.86(17) ?
C22 C23 H23 . . 120.1 ?
C24 C23 H23 . . 120.1 ?
C23 C24 C25 . . 116.30(16) ?
C23 C24 C19 . . 121.94(16) ?
C25 C24 C19 . . 121.76(16) ?
C26 C25 C24 . . 119.92(16) ?
C26 C25 H25 . . 120.0 ?
C24 C25 H25 . . 120.0 ?
N4 C26 C25 . . 123.86(17) ?
N4 C26 H26 . . 118.1 ?
C25 C26 H26 . . 118.1 ?
H5A O5 H5B . . 104.8 ?
H6A O6 H6B . . 101.5 ?

loop_
_geom_bond_atom_site_label_1
_geom_bond_atom_site_label_2
_geom_bond_site_symmetry_2
_geom_bond_distance
_geom_bond_publ_flag
O1 B1 . 1.351(2) ?
O1 H1' . 0.8393 ?
O2 B1 . 1.354(2) ?
O2 H2' . 0.8412 ?
C1 C3 2_755 1.393(2) ?
C1 C2 . 1.398(2) ?
C1 B1 . 1.586(3) ?
C2 C3 . 1.384(2) ?
C2 H2 . 0.9500 ?
C3 C1 2_755 1.393(2) ?
C3 H3 . 0.9500 ?
O3 B2 . 1.357(2) ?
O3 H3' . 0.8388 ?
O4 B2 . 1.355(2) ?
O4 H4' . 0.8399 ?
C14 C15 . 1.399(2) ?
C14 C16 2_676 1.399(2) ?
C14 B2 . 1.582(2) ?
C15 C16 . 1.384(2) ?
C15 H15 . 0.9500 ?
C16 C14 2_676 1.399(2) ?
C16 H16 . 0.9500 ?
N1 C8 . 1.338(2) ?
N1 C4 . 1.342(2) ?
N2 C9 . 1.338(2) ?
N2 C13 . 1.340(2) ?
C4 C5 . 1.385(2) ?
C4 H4 . 0.9500 ?
C5 C6 . 1.389(2) ?
C5 H5 . 0.9500 ?
C6 C7 . 1.400(2) ?
C6 C11 . 1.487(2) ?
C7 C8 . 1.377(2) ?
C7 H7 . 0.9500 ?
C8 H8 . 0.9500 ?
C9 C10 . 1.381(2) ?
C9 H9 . 0.9500 ?
C10 C11 . 1.398(2) ?
C10 H10 . 0.9500 ?
C11 C12 . 1.393(2) ?
C12 C13 . 1.382(2) ?
C12 H12 . 0.9500 ?
C13 H13 . 0.9500 ?
N3 C17 . 1.335(2) ?
N3 C21 . 1.339(2) ?
N4 C26 . 1.335(2) ?
N4 C22 . 1.341(2) ?
C17 C18 . 1.373(2) ?
C17 H17 . 0.9500 ?
C18 C19 . 1.398(2) ?
C18 H18 . 0.9500 ?
C19 C20 . 1.390(2) ?
C19 C24 . 1.488(2) ?
C20 C21 . 1.381(2) ?
C20 H20 . 0.9500 ?
C21 H21 . 0.9500 ?
C22 C23 . 1.385(2) ?
C22 H22 . 0.9500 ?
C23 C24 . 1.393(2) ?
C23 H23 . 0.9500 ?
C24 C25 . 1.398(2) ?
C25 C26 . 1.377(2) ?
C25 H25 . 0.9500 ?
C26 H26 . 0.9500 ?
O5 H5A . 0.8396 ?
O5 H5B . 0.8398 ?
O6 H6A . 0.8397 ?
O6 H6B . 0.8401 ?

loop_
_geom_hbond_atom_site_label_D
_geom_hbond_atom_site_label_H
_geom_hbond_atom_site_label_A
_geom_hbond_site_symmetry_A
_geom_hbond_distance_DH
_geom_hbond_distance_HA
_geom_hbond_distance_DA
_geom_hbond_angle_DHA
O1 H1' N1 . 0.84 1.86 2.6846(18) 167.5
O2 H2' O5 . 0.84 1.89 2.7058(17) 163.8
O3 H3' N3 . 0.84 1.85 2.6753(18) 168.8
O4 H4' O6 . 0.84 1.93 2.7398(16) 162.9
O5 H5A O1 1_455 0.84 2.12 2.9574(18) 175.6
O5 H5B N4 1_565 0.84 2.01 2.8371(19) 169.6
O6 H6A O3 1_655 0.84 2.12 2.9533(17) 174.1
O6 H6B N2 1_545 0.84 2.04 2.8591(19) 164.4

loop_
_geom_torsion_atom_site_label_1
_geom_torsion_atom_site_label_2
_geom_torsion_atom_site_label_3
_geom_torsion_atom_site_label_4
_geom_torsion_site_symmetry_1
_geom_torsion_site_symmetry_2
_geom_torsion_site_symmetry_3
_geom_torsion_site_symmetry_4
_geom_torsion
_geom_torsion_publ_flag
C3 C1 C2 C3 2_755 . . . 0.1(3) ?
B1 C1 C2 C3 . . . . -179.60(15) ?
C1 C2 C3 C1 . . . 2_755 -0.1(3) ?
C3 C1 B1 O1 2_755 . . . 176.17(15) ?
C2 C1 B1 O1 . . . . -4.2(2) ?
C3 C1 B1 O2 2_755 . . . -3.1(2) ?
C2 C1 B1 O2 . . . . 176.57(15) ?
C16 C14 C15 C16 2_676 . . . -0.2(3) ?
B2 C14 C15 C16 . . . . 179.98(15) ?
C14 C15 C16 C14 . . . 2_676 0.2(3) ?
C15 C14 B2 O4 . . . . -1.8(2) ?
C16 C14 B2 O4 2_676 . . . 178.37(15) ?
C15 C14 B2 O3 . . . . 178.74(15) ?
C16 C14 B2 O3 2_676 . . . -1.0(2) ?
C8 N1 C4 C5 . . . . -0.7(2) ?
N1 C4 C5 C6 . . . . -0.1(3) ?
C4 C5 C6 C7 . . . . 0.6(2) ?
C4 C5 C6 C11 . . . . -178.34(15) ?
C5 C6 C7 C8 . . . . -0.5(2) ?
C11 C6 C7 C8 . . . . 178.46(15) ?
C4 N1 C8 C7 . . . . 0.8(2) ?
C6 C7 C8 N1 . . . . -0.2(3) ?
C13 N2 C9 C10 . . . . 0.2(2) ?
N2 C9 C10 C11 . . . . 0.2(3) ?
C9 C10 C11 C12 . . . . -0.6(2) ?
C9 C10 C11 C6 . . . . 178.71(15) ?
C5 C6 C11 C12 . . . . 157.82(16) ?
C7 C6 C11 C12 . . . . -21.1(2) ?
C5 C6 C11 C10 . . . . -21.4(2) ?
C7 C6 C11 C10 . . . . 159.62(16) ?
C10 C11 C12 C13 . . . . 0.6(2) ?
C6 C11 C12 C13 . . . . -178.72(16) ?
C9 N2 C13 C12 . . . . -0.2(2) ?
C11 C12 C13 N2 . . . . -0.2(3) ?
C21 N3 C17 C18 . . . . -0.9(3) ?
N3 C17 C18 C19 . . . . 1.0(3) ?
C17 C18 C19 C20 . . . . -0.3(2) ?
C17 C18 C19 C24 . . . . 178.51(15) ?
C18 C19 C20 C21 . . . . -0.5(2) ?
C24 C19 C20 C21 . . . . -179.27(16) ?
C17 N3 C21 C20 . . . . 0.1(3) ?
C19 C20 C21 N3 . . . . 0.6(3) ?
C26 N4 C22 C23 . . . . 0.1(2) ?
N4 C22 C23 C24 . . . . 0.2(3) ?
C22 C23 C24 C25 . . . . -0.1(2) ?
C22 C23 C24 C19 . . . . -179.67(15) ?
C20 C19 C24 C23 . . . . 164.43(16) ?
C18 C19 C24 C23 . . . . -14.3(2) ?
C20 C19 C24 C25 . . . . -15.1(2) ?
C18 C19 C24 C25 . . . . 166.21(16) ?
C23 C24 C25 C26 . . . . -0.2(2) ?
C19 C24 C25 C26 . . . . 179.29(15) ?
C22 N4 C26 C25 . . . . -0.5(2) ?
C24 C25 C26 N4 . . . . 0.6(3) ?
